data_7229410
loop_
_publ_author_name
'Zhang, Panpan'
'Li, Yongfang'
'Jia, Chunxiu'
'Lang, Jiajia'
'Niaz, Shah-Iram'
'Li, Jing'
'Yuan, Jie'
'Yu, Jianchen'
'Chen, Senhua'
'Liu, Lan'

_publ_section_title
;
 Antiviral and anti-inflammatory meroterpenoids: stachybonoids A--F from
 the crinoid-derived fungus Stachybotrys chartarum 952
;
_journal_issue 79
_journal_name_full 'RSC Adv.'
_journal_page_first 49910
_journal_paper_doi 10.1039/C7RA09859F
_journal_volume 7
_journal_year 2017
_chemical_absolute_configuration s
_chemical_formula_moiety '0.1(C23 H30 O5)'
_chemical_formula_sum 'C23 H30 O5'
_chemical_formula_weight 386.49
_chemical_name_systematic
;
 ?
;
_space_group_crystal_system orthorhombic
_space_group_IT_number 19
_space_group_name_Hall 'P 2ac 2ab'
_space_group_name_H-M_alt 'P 21 21 21'
_symmetry_space_group_name_Hall 'P 2ac 2ab'
_symmetry_space_group_name_H-M 'P 21 21 21'
_atom_sites_solution_hydrogens geom
_atom_sites_solution_primary direct
_audit_creation_date 2017-07-19
_audit_creation_method
;
Olex2 1.2
(compiled 2017.03.02 svn.r3394 for OlexSys, GUI svn.r5324)
;
_audit_update_record
;
2017-07-21 deposited with the CCDC.
2017-10-09 downloaded from the CCDC.
;
_cell_angle_alpha 90
_cell_angle_beta 90
_cell_angle_gamma 90
_cell_formula_units_Z 4
_cell_length_a 10.88250(10)
_cell_length_b 13.45840(10)
_cell_length_c 13.64720(10)
_cell_measurement_reflns_used 12137
_cell_measurement_temperature 293(2)
_cell_measurement_theta_max 69.1760
_cell_measurement_theta_min 4.0290
_cell_volume 1998.78(3)
_computing_molecular_graphics 'Olex2 (Dolomanov et al., 2009)'
_computing_publication_material 'Olex2 (Dolomanov et al., 2009)'
_computing_structure_refinement 'XL (Sheldrick, 2008)'
_computing_structure_solution 'XS (Sheldrick, 2008)'
_diffrn_ambient_temperature 293(2)
_diffrn_measured_fraction_theta_full 0.997
_diffrn_measured_fraction_theta_max 0.987
_diffrn_measurement_device_type 'multiwire proportional'
_diffrn_measurement_method 'phi and omega scans'
_diffrn_radiation_monochromator graphite
_diffrn_radiation_type CuK\a
_diffrn_radiation_wavelength 1.54178
_diffrn_reflns_av_R_equivalents 0.0178
_diffrn_reflns_av_unetI/netI 0.0135
_diffrn_reflns_Laue_measured_fraction_full 0.997
_diffrn_reflns_Laue_measured_fraction_max 0.987
_diffrn_reflns_limit_h_max 12
_diffrn_reflns_limit_h_min -12
_diffrn_reflns_limit_k_max 16
_diffrn_reflns_limit_k_min -16
_diffrn_reflns_limit_l_max 16
_diffrn_reflns_limit_l_min -16
_diffrn_reflns_number 13682
_diffrn_reflns_point_group_measured_fraction_full 0.993
_diffrn_reflns_point_group_measured_fraction_max 0.979
_diffrn_reflns_theta_full 67.679
_diffrn_reflns_theta_max 69.257
_diffrn_reflns_theta_min 4.614
_exptl_absorpt_correction_type none
_exptl_crystal_colour colourless
_exptl_crystal_description block
_exptl_crystal_F_000 880
_refine_diff_density_max 0.140
_refine_diff_density_min -0.206
_refine_diff_density_rms 0.044
_refine_ls_abs_structure_details
;
 Flack x determined using 1534 quotients [(I+)-(I-)]/[(I+)+(I-)]
 (Parsons, Flack and Wagner, Acta Cryst. B69 (2013) 249-259).
;
_refine_ls_abs_structure_Flack 0.00(3)
_refine_ls_extinction_method none
_refine_ls_goodness_of_fit_ref 1.078
_refine_ls_hydrogen_treatment constr
_refine_ls_matrix_type full
_refine_ls_number_parameters 259
_refine_ls_number_reflns 3657
_refine_ls_number_restraints 0
_refine_ls_restrained_S_all 1.078
_refine_ls_R_factor_all 0.0280
_refine_ls_R_factor_gt 0.0278
_refine_ls_shift/su_max 0.001
_refine_ls_shift/su_mean 0.000
_refine_ls_structure_factor_coef Fsqd
_refine_ls_weighting_details 'w=1/[\s^2^(Fo^2^)+(0.0422P)^2^+0.3159P] where P=(Fo^2^+2Fc^2^)/3'
_refine_ls_weighting_scheme calc
_refine_ls_wR_factor_gt 0.0709
_refine_ls_wR_factor_ref 0.0710
_reflns_Friedel_coverage 0.737
_reflns_Friedel_fraction_full 0.988
_reflns_Friedel_fraction_max 0.969
_reflns_number_gt 3616
_reflns_number_total 3657
_reflns_threshold_expression 'I > 2\s(I)'
_cod_data_source_file c7ra09859f2.cif
_cod_data_source_block a
_cod_database_code 7229410
_shelxl_version_number 2014-3
_shelx_space_group_comment
;
The symmetry employed for this shelxl refinement is uniquely defined
by the following loop, which should always be used as a source of
symmetry information in preference to the above space-group names.
They are only intended as comments.
;
_olex2_refinement_description
;
1. Fixed Uiso
 At 1.2 times of:
  All C(H) groups, All C(H,H) groups
 At 1.5 times of:
  All C(H,H,H) groups, All O(H) groups
2.a Ternary CH refined with riding coordinates:
 C15(H15), C16(H16), C24(H24)
2.b Secondary CH2 refined with riding coordinates:
 C6(H6A,H6B), C12(H12A,H12B), C18(H18A,H18B), C20(H20A,H20B), C27(H27A,H27B),
 C28(H28A,H28B)
2.c Aromatic/amide H refined with riding coordinates:
 C21(H21)
2.d Idealised Me refined as rotating group:
 C13(H13A,H13B,H13C), C17(H17A,H17B,H17C), C23(H23A,H23B,H23C), C25(H25A,H25B,
 H25C)
2.e Idealised tetrahedral OH refined as rotating group:
 O2(H2), O3(H3)
;
_olex2_submission_special_instructions 'No special instructions were received'

loop_
_space_group_symop_operation_xyz
'x, y, z'
'-x+1/2, -y, z+1/2'
'x+1/2, -y+1/2, -z'
'-x, y+1/2, -z+1/2'

loop_
_atom_site_label
_atom_site_type_symbol
_atom_site_fract_x
_atom_site_fract_y
_atom_site_fract_z
_atom_site_U_iso_or_equiv
_atom_site_adp_type
_atom_site_occupancy
_atom_site_site_symmetry_order
_atom_site_calc_flag
_atom_site_refinement_flags_posn
O2 O -0.16667(11) -0.61783(8) -0.37578(8) 0.0211(3) Uani 1 1 d .
O3 O -0.03050(12) -0.85359(9) -0.59984(9) 0.0268(3) Uani 1 1 d .
H2 H -0.0134 -0.9129 -0.6027 0.040 Uiso 1 1 calc GR
O1 O -0.47241(12) -0.44850(9) -0.39474(9) 0.0275(3) Uani 1 1 d .
H3 H -0.5094 -0.4193 -0.3511 0.041 Uiso 1 1 calc GR
O5 O -0.35700(12) -0.88459(9) -0.25089(9) 0.0276(3) Uani 1 1 d .
O4 O -0.32785(13) -1.03259(9) -0.32320(10) 0.0308(3) Uani 1 1 d .
C11 C -0.05635(16) -0.64349(12) -0.52779(13) 0.0219(4) Uani 1 1 d .
H6A H -0.0950 -0.6270 -0.5898 0.026 Uiso 1 1 calc R
H6B H 0.0317 -0.6486 -0.5374 0.026 Uiso 1 1 calc R
C2aa C -0.17267(16) -0.71479(12) -0.40233(12) 0.0184(3) Uani 1 1 d .
C3aa C -0.10004(16) -0.83622(13) -0.51912(12) 0.0200(3) Uani 1 1 d .
C4aa C -0.10782(15) -0.73778(12) -0.48638(12) 0.0191(3) Uani 1 1 d .
C0aa C -0.23004(15) -0.88290(12) -0.38628(12) 0.0192(3) Uani 1 1 d .
C1aa C -0.30602(16) -0.94538(13) -0.32183(12) 0.0222(3) Uani 1 1 d .
C1 C -0.28653(15) -0.51461(12) -0.53199(12) 0.0213(3) Uani 1 1 d .
H12A H -0.2672 -0.5474 -0.5934 0.026 Uiso 1 1 calc R
H12B H -0.3227 -0.5637 -0.4886 0.026 Uiso 1 1 calc R
C14 C -0.25847(17) -0.23867(12) -0.46854(14) 0.0265(4) Uani 1 1 d .
H13A H -0.1856 -0.2109 -0.4398 0.040 Uiso 1 1 calc GR
H13B H -0.3226 -0.1897 -0.4686 0.040 Uiso 1 1 calc GR
H13C H -0.2414 -0.2588 -0.5346 0.040 Uiso 1 1 calc GR
C4 C -0.29987(16) -0.32961(11) -0.40836(12) 0.0197(3) Uani 1 1 d .
C5 C -0.19884(16) -0.41022(11) -0.39416(12) 0.0183(3) Uani 1 1 d .
H15 H -0.2335 -0.4568 -0.3464 0.022 Uiso 1 1 calc R
C8 C 0.02834(17) -0.53212(13) -0.39223(13) 0.0251(4) Uani 1 1 d .
H16 H 0.0828 -0.4993 -0.4394 0.030 Uiso 1 1 calc R
C15 C -0.09223(16) -0.42095(13) -0.56539(13) 0.0233(4) Uani 1 1 d .
H17A H -0.0605 -0.4684 -0.6114 0.035 Uiso 1 1 calc GR
H17B H -0.0253 -0.3857 -0.5355 0.035 Uiso 1 1 calc GR
H17C H -0.1446 -0.3748 -0.5990 0.035 Uiso 1 1 calc GR
C2 C -0.38027(16) -0.43259(14) -0.55120(13) 0.0248(4) Uani 1 1 d .
H18A H -0.3470 -0.3862 -0.5987 0.030 Uiso 1 1 calc R
H18B H -0.4542 -0.4616 -0.5788 0.030 Uiso 1 1 calc R
C10 C -0.16655(15) -0.47549(11) -0.48562(11) 0.0177(3) Uani 1 1 d .
C20 C -0.31754(18) -0.78225(13) -0.26378(13) 0.0257(4) Uani 1 1 d .
H20A H -0.2728 -0.7589 -0.2068 0.031 Uiso 1 1 calc R
H20B H -0.3873 -0.7389 -0.2752 0.031 Uiso 1 1 calc R
C21 C -0.16269(15) -0.91057(12) -0.46870(13) 0.0210(3) Uani 1 1 d .
H21 H -0.1597 -0.9764 -0.4893 0.025 Uiso 1 1 calc R
C22 C -0.23640(16) -0.78646(12) -0.35140(12) 0.0192(3) Uani 1 1 d .
C12 C 0.09909(19) -0.61968(15) -0.34764(16) 0.0335(4) Uani 1 1 d .
H23A H 0.0482 -0.6527 -0.3003 0.050 Uiso 1 1 calc GR
H23B H 0.1721 -0.5955 -0.3161 0.050 Uiso 1 1 calc GR
H23C H 0.1213 -0.6656 -0.3985 0.050 Uiso 1 1 calc GR
C3 C -0.41285(15) -0.37691(13) -0.45782(13) 0.0224(4) Uani 1 1 d .
H24 H -0.4718 -0.3243 -0.4739 0.027 Uiso 1 1 calc R
C13 C -0.34004(18) -0.28975(13) -0.30773(13) 0.0265(4) Uani 1 1 d .
H25A H -0.2759 -0.2491 -0.2808 0.040 Uiso 1 1 calc GR
H25B H -0.3560 -0.3445 -0.2644 0.040 Uiso 1 1 calc GR
H25C H -0.4134 -0.2508 -0.3151 0.040 Uiso 1 1 calc GR
C9 C -0.08788(15) -0.56471(12) -0.44766(11) 0.0190(3) Uani 1 1 d .
C7 C -0.00126(18) -0.45688(14) -0.31138(14) 0.0307(4) Uani 1 1 d .
H27A H -0.0430 -0.4910 -0.2583 0.037 Uiso 1 1 calc R
H27B H 0.0751 -0.4305 -0.2856 0.037 Uiso 1 1 calc R
C6 C -0.08121(17) -0.37091(13) -0.34587(14) 0.0263(4) Uani 1 1 d .
H28A H -0.0358 -0.3308 -0.3925 0.032 Uiso 1 1 calc R
H28B H -0.1025 -0.3292 -0.2904 0.032 Uiso 1 1 calc R

loop_
_atom_site_aniso_label
_atom_site_aniso_U_11
_atom_site_aniso_U_22
_atom_site_aniso_U_33
_atom_site_aniso_U_23
_atom_site_aniso_U_13
_atom_site_aniso_U_12
O2 0.0294(6) 0.0148(5) 0.0193(5) 0.0002(4) 0.0073(5) -0.0011(5)
O3 0.0324(7) 0.0215(6) 0.0267(6) -0.0046(5) 0.0095(5) 0.0054(5)
O1 0.0254(7) 0.0243(6) 0.0327(7) -0.0113(5) 0.0123(5) -0.0073(5)
O5 0.0314(7) 0.0225(6) 0.0290(6) 0.0046(5) 0.0091(5) -0.0036(5)
O4 0.0304(7) 0.0206(6) 0.0414(7) 0.0040(5) -0.0016(6) -0.0060(5)
C11 0.0245(8) 0.0185(8) 0.0227(8) 0.0007(6) 0.0069(7) 0.0018(7)
C2aa 0.0203(8) 0.0157(7) 0.0191(7) -0.0002(6) -0.0005(6) 0.0011(6)
C3aa 0.0185(8) 0.0204(8) 0.0210(8) -0.0031(6) -0.0002(6) 0.0047(7)
C4aa 0.0184(8) 0.0188(8) 0.0202(7) 0.0005(6) 0.0005(6) 0.0023(6)
C0aa 0.0156(8) 0.0181(7) 0.0238(8) 0.0019(6) -0.0038(6) 0.0002(6)
C1aa 0.0183(8) 0.0218(8) 0.0265(8) 0.0027(7) -0.0031(7) -0.0002(7)
C1 0.0204(8) 0.0234(8) 0.0201(8) -0.0060(6) 0.0013(7) -0.0013(7)
C14 0.0272(9) 0.0186(8) 0.0338(9) 0.0036(7) 0.0050(8) 0.0026(7)
C4 0.0204(9) 0.0163(7) 0.0226(8) -0.0019(6) 0.0037(6) -0.0012(7)
C5 0.0208(8) 0.0152(7) 0.0189(7) 0.0001(6) -0.0001(7) -0.0021(6)
C8 0.0232(9) 0.0226(8) 0.0294(9) 0.0024(7) -0.0018(7) 0.0013(7)
C15 0.0233(9) 0.0214(8) 0.0252(8) 0.0049(6) 0.0056(7) 0.0016(7)
C2 0.0201(9) 0.0320(9) 0.0222(8) -0.0040(7) -0.0020(6) 0.0000(8)
C10 0.0177(8) 0.0171(7) 0.0183(7) 0.0000(6) 0.0011(6) -0.0009(6)
C20 0.0326(10) 0.0202(8) 0.0244(8) 0.0024(7) 0.0076(7) -0.0022(8)
C21 0.0200(8) 0.0161(7) 0.0267(8) -0.0030(6) -0.0024(7) 0.0017(6)
C22 0.0200(8) 0.0185(7) 0.0192(7) 0.0000(6) -0.0006(6) 0.0015(7)
C12 0.0300(10) 0.0318(10) 0.0387(10) 0.0055(9) -0.0071(8) 0.0069(9)
C3 0.0175(8) 0.0225(8) 0.0272(8) -0.0024(7) 0.0015(7) 0.0012(7)
C13 0.0290(9) 0.0218(8) 0.0286(9) -0.0076(7) 0.0053(8) -0.0034(7)
C9 0.0206(8) 0.0174(8) 0.0190(7) 0.0029(6) 0.0054(6) -0.0010(7)
C7 0.0294(10) 0.0304(9) 0.0321(9) -0.0036(8) -0.0130(8) 0.0016(8)
C6 0.0265(9) 0.0211(8) 0.0314(9) -0.0053(7) -0.0060(7) -0.0013(7)

loop_
_atom_type_symbol
_atom_type_description
_atom_type_scat_dispersion_real
_atom_type_scat_dispersion_imag
_atom_type_scat_source
C C 0.0181 0.0091 'International Tables Vol C Tables 4.2.6.8 and 6.1.1.4'
H H 0.0000 0.0000 'International Tables Vol C Tables 4.2.6.8 and 6.1.1.4'
N N 0.0311 0.0180 'International Tables Vol C Tables 4.2.6.8 and 6.1.1.4'
O O 0.0492 0.0322 'International Tables Vol C Tables 4.2.6.8 and 6.1.1.4'

loop_
_geom_angle_atom_site_label_1
_geom_angle_atom_site_label_2
_geom_angle_atom_site_label_3
_geom_angle
C2aa O2 C9 108.32(12)
C1aa O5 C20 110.93(13)
C4aa C11 C9 103.23(13)
O2 C2aa C4aa 114.38(14)
O2 C2aa C22 124.32(14)
C22 C2aa C4aa 121.30(15)
O3 C3aa C4aa 117.11(15)
O3 C3aa C21 123.39(15)
C21 C3aa C4aa 119.50(15)
C2aa C4aa C11 108.33(14)
C2aa C4aa C3aa 120.49(15)
C3aa C4aa C11 131.18(15)
C21 C0aa C1aa 128.73(15)
C22 C0aa C1aa 107.59(15)
C22 C0aa C21 123.68(15)
O5 C1aa C0aa 107.80(14)
O4 C1aa O5 120.72(16)
O4 C1aa C0aa 131.47(17)
C2 C1 C10 112.91(13)
C14 C4 C5 114.41(14)
C3 C4 C14 109.15(14)
C3 C4 C5 109.29(13)
C13 C4 C14 106.38(13)
C13 C4 C5 109.43(14)
C13 C4 C3 107.98(14)
C4 C5 C10 116.75(13)
C6 C5 C4 113.74(13)
C6 C5 C10 110.40(14)
C12 C8 C9 112.89(15)
C7 C8 C12 109.12(15)
C7 C8 C9 111.71(15)
C3 C2 C1 111.63(14)
C1 C10 C5 109.16(13)
C1 C10 C9 109.70(13)
C15 C10 C1 108.46(13)
C15 C10 C5 114.42(13)
C15 C10 C9 108.20(13)
C9 C10 C5 106.84(12)
O5 C20 C22 103.69(13)
C3aa C21 C0aa 117.67(14)
C2aa C22 C0aa 117.27(15)
C2aa C22 C20 132.71(15)
C0aa C22 C20 109.99(14)
O1 C3 C4 111.87(14)
O1 C3 C2 105.97(14)
C2 C3 C4 112.64(13)
O2 C9 C11 105.21(12)
O2 C9 C8 106.68(13)
O2 C9 C10 105.80(12)
C11 C9 C10 114.20(13)
C8 C9 C11 110.95(14)
C8 C9 C10 113.23(13)
C6 C7 C8 113.57(15)
C7 C6 C5 110.35(14)

loop_
_geom_bond_atom_site_label_1
_geom_bond_atom_site_label_2
_geom_bond_distance
O2 C2aa 1.3558(19)
O2 C9 1.4861(18)
O3 C3aa 1.357(2)
O1 C3 1.446(2)
O5 C1aa 1.384(2)
O5 C20 1.453(2)
O4 C1aa 1.198(2)
C11 C4aa 1.498(2)
C11 C9 1.561(2)
C2aa C4aa 1.382(2)
C2aa C22 1.376(2)
C3aa C4aa 1.401(2)
C3aa C21 1.393(2)
C0aa C1aa 1.471(2)
C0aa C21 1.393(2)
C0aa C22 1.384(2)
C1 C2 1.526(2)
C1 C10 1.544(2)
C14 C4 1.541(2)
C4 C5 1.557(2)
C4 C3 1.540(2)
C4 C13 1.538(2)
C5 C10 1.566(2)
C5 C6 1.534(2)
C8 C12 1.534(2)
C8 C9 1.538(2)
C8 C7 1.532(2)
C15 C10 1.542(2)
C2 C3 1.520(2)
C10 C9 1.563(2)
C20 C22 1.487(2)
C7 C6 1.522(2)
